data_1519437
loop_
_publ_author_name
'Solis-Ibarra, D.'
'Smith, I. C.'
'Karunadasa, H. I.'

_publ_section_title
;
 Post-synthetic halide conversion and selective halogen capture in hybrid
 perovskites
;
_journal_issue 7
_journal_name_full 'Chem. Sci.'
_journal_page_first 4054
_journal_paper_doi 10.1039/C5SC01135C
_journal_volume 6
_journal_year 2015
_chemical_formula_moiety 'Cl4 Pb, 2(C4 H10 Br2 N)'
_chemical_formula_sum 'C8 H20 Br4 Cl4 N2 Pb'
_chemical_formula_weight 812.89
_chemical_name_systematic
;
 ? 
;
_space_group_crystal_system monoclinic
_space_group_IT_number 14
_space_group_name_Hall '-P 2ybc'
_space_group_name_H-M_alt 'P 1 21/c 1'
_symmetry_space_group_name_Hall '-P 2ybc'
_symmetry_space_group_name_H-M 'P 1 21/c 1'
_atom_sites_solution_hydrogens geom
_atom_sites_solution_primary direct
_atom_sites_solution_secondary difmap
_audit_creation_date 2014-08-15
_audit_creation_method
;
Olex2 1.2
(compiled 2014.07.22 svn.r2960 for OlexSys, GUI svn.r4862)
;
_audit_update_record
;
2015-02-11 deposited with the CCDC.
2015-05-05 downloaded from the CCDC.
;
_cell_angle_alpha 90.00
_cell_angle_beta 93.3655(17)
_cell_angle_gamma 90.00
_cell_formula_units_Z 2
_cell_length_a 5.4158(7)
_cell_length_b 5.4438(7)
_cell_length_c 35.809(4)
_cell_measurement_reflns_used 9922
_cell_measurement_temperature 200(2)
_cell_measurement_theta_max 29.53
_cell_measurement_theta_min 3.65
_cell_volume 1053.9(2)
_computing_cell_refinement 'SAINT v8.34A (Bruker, 2013)'
_computing_data_reduction 'SAINT v8.34A (Bruker, 2013)'
_computing_molecular_graphics 'Olex2 (Dolomanov et al., 2009)'
_computing_publication_material 'Olex2 (Dolomanov et al., 2009)'
_computing_structure_refinement 'ShelXL (Sheldrick, 2008)'
_computing_structure_solution 'SHELXS-97 (Sheldrick, 2008)'
_diffrn_ambient_temperature 200
_diffrn_measured_fraction_theta_full 0.997
_diffrn_measured_fraction_theta_max 0.997
_diffrn_measurement_device_type 'ALS Beamline 11.3.1'
_diffrn_measurement_method '\f and \w scans'
_diffrn_radiation_monochromator graphite
_diffrn_radiation_wavelength 0.68880
_diffrn_reflns_av_R_equivalents 0.0590
_diffrn_reflns_av_unetI/netI 0.0326
_diffrn_reflns_limit_h_max 7
_diffrn_reflns_limit_h_min -7
_diffrn_reflns_limit_k_max 7
_diffrn_reflns_limit_k_min -7
_diffrn_reflns_limit_l_max 48
_diffrn_reflns_limit_l_min -48
_diffrn_reflns_number 25379
_diffrn_reflns_theta_full 27.74
_diffrn_reflns_theta_max 27.74
_diffrn_reflns_theta_min 3.31
_diffrn_source 'fine-focus sealed tube'
_diffrn_standards_number 0
_exptl_absorpt_coefficient_mu 14.797
_exptl_absorpt_correction_T_max 0.4928
_exptl_absorpt_correction_T_min 0.3004
_exptl_absorpt_correction_type multi-scan
_exptl_absorpt_process_details
;
SADABS-2012/1 (Bruker,2012) was used for absorption correction.
wR2(int) was 0.1259 before and 0.0763 after correction.
The Ratio of minimum to maximum transmission is 0.6096.
The \l/2 correction factor is 0.0015.
;
_exptl_crystal_colour 'clear colourless'
_exptl_crystal_colour_lustre clear
_exptl_crystal_colour_primary colourless
_exptl_crystal_density_diffrn 2.562
_exptl_crystal_density_method 'not measured'
_exptl_crystal_description Plate
_exptl_crystal_F_000 744
_exptl_crystal_size_max 0.2
_exptl_crystal_size_mid 0.15
_exptl_crystal_size_min 0.05
_refine_diff_density_max 1.843
_refine_diff_density_min -2.467
_refine_diff_density_rms 0.283
_refine_ls_extinction_method none
_refine_ls_goodness_of_fit_ref 1.214
_refine_ls_hydrogen_treatment constr
_refine_ls_matrix_type full
_refine_ls_number_parameters 155
_refine_ls_number_reflns 2736
_refine_ls_number_restraints 174
_refine_ls_restrained_S_all 1.178
_refine_ls_R_factor_all 0.0537
_refine_ls_R_factor_gt 0.0533
_refine_ls_shift/su_max 0.000
_refine_ls_shift/su_mean 0.000
_refine_ls_structure_factor_coef Fsqd
_refine_ls_weighting_details 'calc w=1/[\s^2^(Fo^2^)+(0.0437P)^2^+21.5615P] where P=(Fo^2^+2Fc^2^)/3'
_refine_ls_weighting_scheme calc
_refine_ls_wR_factor_gt 0.1351
_refine_ls_wR_factor_ref 0.1354
_reflns_number_gt 2709
_reflns_number_total 2736
_reflns_threshold_expression >2sigma(I)
_cod_data_source_file c5sc01135c3.cif
_cod_data_source_block ds167-final
_cod_depositor_comments 'Adding full bibliography for 1519436--1519438.cif.'
_cod_database_code 1519437
_olex2_refinement_description
;
1. Fixed Uiso
 At 1.2 times of:
  All C(H) groups, All C(H,H) groups
 At 1.5 times of:
  All N(H,H,H) groups
2. Restrained distances
 C3-Br1 \\sim C3A-Br1
 with sigma of 0.02
 C4-Br2 \\sim C4A-Br2
 with sigma of 0.02
3. Rigid bond restraints
 All non-hydrogen atoms
 with sigma for 1-2 distances of 0.01 and sigma for 1-3 distances of 0.01
4. Uiso/Uaniso restraints and constraints
All non-hydrogen atoms have similar U: within 1.7A with sigma of 0.04 and sigma
for terminal atoms of 0.08
5. Same fragment restrains
{N1, C1, C2, C3, C4}
as
{N1A, C1A, C2A, C3A, C4A}
6. Others
 Sof(Cl3B)=1-FVAR(1)
 Sof(Cl3A)=FVAR(1)
 Sof(N1A)=Sof(H1AA)=Sof(H1AB)=Sof(H1AC)=Sof(C1A)=Sof(H1AD)=Sof(H1AE)=Sof(C2A)=
 Sof(H2AA)=Sof(H2AB)=Sof(C3A)=Sof(H3A)=Sof(C4A)=Sof(H4AA)=Sof(H4AB)=1-FVAR(2)
 Sof(N1)=Sof(H1A)=Sof(H1B)=Sof(H1C)=Sof(C1)=Sof(H1D)=Sof(H1E)=Sof(C2)=Sof(H2A)=
 Sof(H2B)=Sof(C3)=Sof(H3)=Sof(C4)=Sof(H4A)=Sof(H4B)=FVAR(2)
 Fixed Sof: Cl1(0.5) Cl2(0.5)
7.a Ternary CH refined with riding coordinates:
 C3(H3), C3A(H3A)
7.b Secondary CH2 refined with riding coordinates:
 C1(H1D,H1E), C2(H2A,H2B), C4(H4A,H4B), C1A(H1AD,H1AE), C2A(H2AA,H2AB),
 C4A(H4AA,H4AB)
7.c Idealised Me refined as rotating group:
 N1(H1A,H1B,H1C), N1A(H1AA,H1AB,H1AC)
;
_olex2_submission_special_instructions 'No special instructions were received'

loop_
_space_group_symop_id
_space_group_symop_operation_xyz
1 'x, y, z'
2 '-x, y+1/2, -z+1/2'
3 '-x, -y, -z'
4 'x, -y-1/2, z-1/2'

loop_
_atom_site_label
_atom_site_type_symbol
_atom_site_fract_x
_atom_site_fract_y
_atom_site_fract_z
_atom_site_U_iso_or_equiv
_atom_site_adp_type
_atom_site_occupancy
_atom_site_calc_flag
_atom_site_disorder_assembly
_atom_site_disorder_group
_atom_site_site_symmetry_order
_atom_site_refinement_flags_posn
_atom_site_refinement_flags_adp
_atom_site_refinement_flags_occupancy
Pb1 Pb 0.5000 0.5000 0.5000 0.02056(14) Uani 1 d . . 2 S TU P
Br1 Br 1.2009(2) 1.2727(2) 0.32181(4) 0.0475(3) Uani 1 d . . 1 . U .
Br2 Br 0.6259(3) 0.6906(3) 0.28610(4) 0.0537(3) Uani 1 d . . 1 . U .
Cl1 Cl 0.9960(7) 0.3597(10) 0.48887(14) 0.0339(10) Uani 0.50 d . . 1 . U .
Cl2 Cl 0.3574(10) 0.0001(8) 0.48895(14) 0.0341(9) Uani 0.50 d . . 1 . U .
Cl3A Cl 0.5545(11) 0.4706(11) 0.42000(12) 0.0229(16) Uani 0.460(14) d A 1 1 . U .
Cl3B Cl 0.4486(11) 0.5787(12) 0.41996(11) 0.0314(17) Uani 0.540(14) d A 2 1 . U .
N1 N 0.947(8) 0.925(7) 0.4291(6) 0.043(8) Uani 0.52(2) d B 1 1 . U .
H1A H 0.8151 0.8211 0.4289 0.065 Uiso 0.52(2) calc B 1 1 GR . .
H1B H 0.9462 1.0242 0.4495 0.065 Uiso 0.52(2) calc B 1 1 GR . .
H1C H 1.0894 0.8354 0.4300 0.065 Uiso 0.52(2) calc B 1 1 GR . .
C1 C 0.932(5) 1.076(4) 0.3948(5) 0.037(4) Uani 0.52(2) d B 1 1 . U .
H1D H 1.0729 1.1915 0.3952 0.044 Uiso 0.52(2) calc B 1 1 R . .
H1E H 0.7769 1.1725 0.3936 0.044 Uiso 0.52(2) calc B 1 1 R . .
C2 C 0.937(5) 0.912(4) 0.3610(4) 0.039(5) Uani 0.52(2) d B 1 1 . U .
H2A H 1.0959 0.8215 0.3616 0.046 Uiso 0.52(2) calc B 1 1 R . .
H2B H 0.8019 0.7897 0.3615 0.046 Uiso 0.52(2) calc B 1 1 R . .
C3 C 0.908(4) 1.058(4) 0.3253(5) 0.034(4) Uani 0.52(2) d B 1 1 . U .
H3 H 0.7559 1.1623 0.3259 0.041 Uiso 0.52(2) calc B 1 1 R . .
C4 C 0.899(4) 0.914(5) 0.2899(5) 0.041(6) Uani 0.52(2) d B 1 1 . U .
H4A H 1.0548 0.8202 0.2886 0.049 Uiso 0.52(2) calc B 1 1 R . .
H4B H 0.8865 1.0284 0.2684 0.049 Uiso 0.52(2) calc B 1 1 R . .
N1A N 0.882(7) 0.984(9) 0.4280(6) 0.045(9) Uani 0.48(2) d B 2 1 . U .
H1AA H 0.9067 1.1317 0.4394 0.068 Uiso 0.48(2) calc B 2 1 GR . .
H1AB H 0.9289 0.8613 0.4442 0.068 Uiso 0.48(2) calc B 2 1 GR . .
H1AC H 0.7186 0.9664 0.4209 0.068 Uiso 0.48(2) calc B 2 1 GR . .
C1A C 1.030(4) 0.970(4) 0.3946(5) 0.031(4) Uani 0.48(2) d B 2 1 . U .
H1AD H 1.1227 0.8133 0.3946 0.037 Uiso 0.48(2) calc B 2 1 R . .
H1AE H 1.1507 1.1068 0.3949 0.037 Uiso 0.48(2) calc B 2 1 R . .
C2A C 0.858(4) 0.987(5) 0.3602(5) 0.034(4) Uani 0.48(2) d B 2 1 . U .
H2AA H 0.7660 1.1436 0.3605 0.041 Uiso 0.48(2) calc B 2 1 R . .
H2AB H 0.7369 0.8508 0.3603 0.041 Uiso 0.48(2) calc B 2 1 R . .
C3A C 0.997(3) 0.973(3) 0.3250(5) 0.028(3) Uani 0.48(2) d B 2 1 . U .
H3A H 1.1050 0.8236 0.3255 0.034 Uiso 0.48(2) calc B 2 1 R . .
C4A C 0.833(5) 0.976(4) 0.2899(6) 0.036(5) Uani 0.48(2) d B 2 1 . U .
H4AA H 0.9355 0.9836 0.2680 0.043 Uiso 0.48(2) calc B 2 1 R . .
H4AB H 0.7277 1.1251 0.2896 0.043 Uiso 0.48(2) calc B 2 1 R . .

loop_
_atom_site_aniso_label
_atom_site_aniso_U_11
_atom_site_aniso_U_22
_atom_site_aniso_U_33
_atom_site_aniso_U_23
_atom_site_aniso_U_13
_atom_site_aniso_U_12
Pb1 0.0176(2) 0.0181(2) 0.0259(2) -0.00090(15) 0.00128(14) -0.00171(14)
Br1 0.0446(6) 0.0422(6) 0.0561(7) 0.0024(5) 0.0063(5) -0.0120(5)
Br2 0.0580(7) 0.0485(7) 0.0532(7) -0.0016(5) -0.0087(5) -0.0113(6)
Cl1 0.0149(16) 0.045(3) 0.041(2) -0.012(2) 0.0011(15) -0.0026(16)
Cl2 0.042(2) 0.0181(18) 0.041(2) -0.0010(16) -0.0058(19) -0.0035(17)
Cl3A 0.023(3) 0.021(3) 0.025(2) -0.0043(16) 0.0014(15) -0.001(2)
Cl3B 0.031(3) 0.036(3) 0.0264(19) 0.0012(17) -0.0053(15) -0.009(3)
N1 0.06(2) 0.045(17) 0.022(7) 0.002(8) -0.001(9) -0.015(14)
C1 0.054(11) 0.021(8) 0.035(7) -0.001(6) 0.002(8) 0.010(8)
C2 0.053(13) 0.038(11) 0.025(6) -0.003(6) 0.000(8) -0.008(8)
C3 0.035(9) 0.030(9) 0.037(6) 0.003(6) 0.008(7) -0.007(7)
C4 0.042(12) 0.055(13) 0.027(7) 0.002(8) 0.006(8) -0.012(10)
N1A 0.050(18) 0.05(2) 0.029(8) -0.009(10) -0.004(8) -0.015(15)
C1A 0.038(10) 0.017(9) 0.038(7) 0.007(7) 0.001(6) -0.010(7)
C2A 0.037(10) 0.036(11) 0.030(6) -0.002(8) 0.007(6) -0.002(8)
C3A 0.027(8) 0.024(8) 0.035(7) -0.002(7) 0.010(6) 0.002(6)
C4A 0.039(12) 0.035(10) 0.034(7) 0.004(8) 0.007(7) -0.004(9)

loop_
_atom_type_symbol
_atom_type_description
_atom_type_scat_dispersion_real
_atom_type_scat_dispersion_imag
_atom_type_scat_source
C C 0.0030 0.0020 'International Tables Vol C Tables 4.2.6.8 and 6.1.1.4'
H H 0.0000 0.0000 'International Tables Vol C Tables 4.2.6.8 and 6.1.1.4'
Br Br -0.1850 2.3450 'International Tables Vol C Tables 4.2.6.8 and 6.1.1.4'
Cl Cl 0.1420 0.1500 'International Tables Vol C Tables 4.2.6.8 and 6.1.1.4'
N N 0.0060 0.0030 'International Tables Vol C Tables 4.2.6.8 and 6.1.1.4'
Pb Pb -2.7770 9.6600 'International Tables Vol C Tables 4.2.6.8 and 6.1.1.4'

loop_
_geom_angle_atom_site_label_1
_geom_angle_atom_site_label_2
_geom_angle_atom_site_label_3
_geom_angle
_geom_angle_site_symmetry_1
_geom_angle_site_symmetry_3
Cl1 Pb1 Cl1 180.00(19) 3_766 1_455
Cl1 Pb1 Cl1 35.28(19) 1_455 3_666
Cl1 Pb1 Cl1 144.72(19) 3_766 3_666
Cl1 Pb1 Cl1 35.28(19) 3_766 .
Cl1 Pb1 Cl1 144.72(19) 1_455 .
Cl1 Pb1 Cl1 180.0(2) . 3_666
Cl1 Pb1 Cl2 88.55(15) . .
Cl1 Pb1 Cl2 60.82(15) 3_666 1_565
Cl1 Pb1 Cl2 89.25(15) 1_455 1_565
Cl1 Pb1 Cl2 89.25(15) 3_766 3_656
Cl1 Pb1 Cl2 58.22(15) 1_455 .
Cl1 Pb1 Cl2 60.82(15) . 3_656
Cl1 Pb1 Cl2 91.45(15) 3_666 .
Cl1 Pb1 Cl2 58.22(15) 3_766 3_666
Cl1 Pb1 Cl2 90.75(15) 1_455 3_656
Cl1 Pb1 Cl2 121.78(15) 1_455 3_666
Cl1 Pb1 Cl2 119.18(16) 3_666 3_656
Cl1 Pb1 Cl2 91.45(15) . 3_666
Cl1 Pb1 Cl2 119.18(16) . 1_565
Cl1 Pb1 Cl2 88.55(15) 3_666 3_666
Cl1 Pb1 Cl2 121.78(15) 3_766 .
Cl1 Pb1 Cl2 90.75(15) 3_766 1_565
Cl1 Pb1 Cl3A 72.25(17) 3_666 3_666
Cl1 Pb1 Cl3A 89.96(14) 3_766 3_666
Cl1 Pb1 Cl3A 107.75(17) . 3_666
Cl1 Pb1 Cl3A 89.96(14) 1_455 .
Cl1 Pb1 Cl3A 90.04(14) 1_455 3_666
Cl1 Pb1 Cl3A 72.25(17) . .
Cl1 Pb1 Cl3A 107.75(17) 3_666 .
Cl1 Pb1 Cl3A 90.04(14) 3_766 .
Cl1 Pb1 Cl3B 82.25(14) 1_455 .
Cl1 Pb1 Cl3B 93.57(18) . 3_666
Cl1 Pb1 Cl3B 97.75(14) 3_766 .
Cl1 Pb1 Cl3B 86.43(18) . .
Cl1 Pb1 Cl3B 86.42(18) 3_666 3_666
Cl1 Pb1 Cl3B 82.25(14) 3_766 3_666
Cl1 Pb1 Cl3B 97.75(14) 1_455 3_666
Cl1 Pb1 Cl3B 93.58(18) 3_666 .
Cl2 Pb1 Cl2 180.0(2) 3_656 1_565
Cl2 Pb1 Cl2 34.57(19) 3_666 1_565
Cl2 Pb1 Cl2 179.998(1) 3_666 .
Cl2 Pb1 Cl2 145.43(19) 3_666 3_656
Cl2 Pb1 Cl2 34.57(19) . 3_656
Cl2 Pb1 Cl2 145.43(19) . 1_565
Cl2 Pb1 Cl3A 92.41(17) 1_565 3_666
Cl2 Pb1 Cl3A 98.46(15) . 3_666
Cl2 Pb1 Cl3A 81.54(15) . .
Cl2 Pb1 Cl3A 87.59(17) 1_565 .
Cl2 Pb1 Cl3A 87.59(17) 3_656 3_666
Cl2 Pb1 Cl3A 98.46(15) 3_666 .
Cl2 Pb1 Cl3A 81.54(15) 3_666 3_666
Cl2 Pb1 Cl3A 92.41(17) 3_656 .
Cl2 Pb1 Cl3B 89.68(15) . .
Cl2 Pb1 Cl3B 90.32(15) 3_666 .
Cl2 Pb1 Cl3B 106.75(18) 1_565 3_666
Cl2 Pb1 Cl3B 106.75(18) 3_656 .
Cl2 Pb1 Cl3B 73.25(18) 3_656 3_666
Cl2 Pb1 Cl3B 73.25(18) 1_565 .
Cl2 Pb1 Cl3B 89.68(15) 3_666 3_666
Cl2 Pb1 Cl3B 90.32(15) . 3_666
Cl3A Pb1 Cl3A 180.000(2) . 3_666
Cl3B Pb1 Cl3A 163.71(12) 3_666 .
Cl3B Pb1 Cl3A 16.29(12) . .
Cl3B Pb1 Cl3A 16.29(12) 3_666 3_666
Cl3B Pb1 Cl3A 163.71(12) . 3_666
Cl3B Pb1 Cl3B 180.000(2) . 3_666
Pb1 Cl1 Pb1 144.72(19) 1_655 .
Cl1 Cl1 Pb1 72.5(3) 3_766 1_655
Cl1 Cl1 Pb1 72.3(3) 3_766 .
Pb1 Cl2 Pb1 145.43(19) . 1_545
Cl2 Cl2 Pb1 72.7(3) 3_656 1_545
Cl2 Cl2 Pb1 72.7(3) 3_656 .
N1 C1 H1D 109.7 . .
N1 C1 H1E 109.7 . .
N1 C1 C2 109.7(18) . .
H1D C1 H1E 108.2 . .
C2 C1 H1D 109.7 . .
C2 C1 H1E 109.7 . .
C1 C2 H2A 109.4 . .
C1 C2 H2B 109.4 . .
H2A C2 H2B 108.0 . .
C3 C2 C1 111.3(16) . .
C3 C2 H2A 109.4 . .
C3 C2 H2B 109.4 . .
Br1 C3 H3 109.3 . .
C2 C3 Br1 108.8(15) . .
C2 C3 H3 109.3 . .
C4 C3 Br1 104.0(11) . .
C4 C3 C2 116.0(17) . .
C4 C3 H3 109.3 . .
Br2 C4 H4A 109.1 . .
Br2 C4 H4B 109.1 . .
C3 C4 Br2 112.5(12) . .
C3 C4 H4A 109.1 . .
C3 C4 H4B 109.1 . .
H4A C4 H4B 107.8 . .
H1AA N1A H1AB 109.5 . .
H1AA N1A H1AC 109.5 . .
H1AB N1A H1AC 109.5 . .
C1A N1A H1AA 109.5 . .
C1A N1A H1AB 109.5 . .
C1A N1A H1AC 109.5 . .
N1A C1A H1AD 110.0 . .
N1A C1A H1AE 110.0 . .
N1A C1A C2A 108.7(18) . .
H1AD C1A H1AE 108.3 . .
C2A C1A H1AD 110.0 . .
C2A C1A H1AE 110.0 . .
C1A C2A H2AA 109.3 . .
C1A C2A H2AB 109.3 . .
C1A C2A C3A 111.6(16) . .
H2AA C2A H2AB 108.0 . .
C3A C2A H2AA 109.3 . .
C3A C2A H2AB 109.3 . .
Br1 C3A H3A 110.1 . .
C2A C3A Br1 108.3(14) . .
C2A C3A H3A 110.1 . .
C4A C3A Br1 104.4(11) . .
C4A C3A C2A 113.6(16) . .
C4A C3A H3A 110.1 . .
Br2 C4A H4AA 109.3 . .
Br2 C4A H4AB 109.3 . .
C3A C4A Br2 111.5(13) . .
C3A C4A H4AA 109.3 . .
C3A C4A H4AB 109.3 . .
H4AA C4A H4AB 108.0 . .

loop_
_geom_bond_atom_site_label_1
_geom_bond_atom_site_label_2
_geom_bond_distance
_geom_bond_site_symmetry_2
Pb1 Cl1 2.840(4) 3_766
Pb1 Cl1 2.843(4) .
Pb1 Cl1 2.840(4) 1_455
Pb1 Cl1 2.843(4) 3_666
Pb1 Cl2 2.850(4) .
Pb1 Cl2 2.851(4) 1_565
Pb1 Cl2 2.851(4) 3_656
Pb1 Cl2 2.850(4) 3_666
Pb1 Cl3A 2.902(4) 3_666
Pb1 Cl3A 2.902(4) .
Pb1 Cl3B 2.895(4) .
Pb1 Cl3B 2.895(4) 3_666
Br1 C3 1.981(16) .
Br1 C3A 1.978(15) .
Br2 C4 1.913(17) .
Br2 C4A 1.916(17) .
Cl1 Pb1 2.840(4) 1_655
Cl1 Cl1 1.722(10) 3_766
Cl2 Pb1 2.851(4) 1_545
Cl2 Cl2 1.694(10) 3_656
N1 H1A 0.9100 .
N1 H1B 0.9100 .
N1 H1C 0.9100 .
N1 C1 1.48(2) .
C1 H1D 0.9900 .
C1 H1E 0.9900 .
C1 C2 1.51(2) .
C2 H2A 0.9900 .
C2 H2B 0.9900 .
C2 C3 1.50(2) .
C3 H3 1.0000 .
C3 C4 1.49(2) .
C4 H4A 0.9900 .
C4 H4B 0.9900 .
N1A H1AA 0.9100 .
N1A H1AB 0.9100 .
N1A H1AC 0.9100 .
N1A C1A 1.48(2) .
C1A H1AD 0.9900 .
C1A H1AE 0.9900 .
C1A C2A 1.50(2) .
C2A H2AA 0.9900 .
C2A H2AB 0.9900 .
C2A C3A 1.508(19) .
C3A H3A 1.0000 .
C3A C4A 1.50(2) .
C4A H4AA 0.9900 .
C4A H4AB 0.9900 .

loop_
_geom_hbond_atom_site_label_D
_geom_hbond_atom_site_label_H
_geom_hbond_atom_site_label_A
_geom_hbond_distance_DH
_geom_hbond_distance_HA
_geom_hbond_distance_DA
_geom_hbond_angle_DHA
C2 H2B Br2 0.99 2.86 3.31(2) 108.2
C2A H2AB Br2 0.99 2.83 3.29(2) 109.3

loop_
_geom_torsion_atom_site_label_1
_geom_torsion_atom_site_label_2
_geom_torsion_atom_site_label_3
_geom_torsion_atom_site_label_4
_geom_torsion
_geom_torsion_site_symmetry_1
_geom_torsion_site_symmetry_4
Br1 C3 C4 Br2 -179.5(13) . .
Br1 C3A C4A Br2 177.6(12) . .
Cl1 Pb1 Cl1 Pb1 -0.002(1) 3_766 1_655
Cl1 Pb1 Cl1 Pb1 179.998(1) 1_455 1_655
Cl1 Pb1 Cl1 Cl1 180.0 1_455 3_766
Cl1 Pb1 Cl2 Pb1 22.1(4) 3_766 1_545
Cl1 Pb1 Cl2 Pb1 -145.4(4) 3_666 1_545
Cl1 Pb1 Cl2 Pb1 -157.9(4) 1_455 1_545
Cl1 Pb1 Cl2 Pb1 34.6(4) . 1_545
Cl1 Pb1 Cl2 Cl2 22.1(4) 3_766 3_656
Cl1 Pb1 Cl2 Cl2 -157.9(4) 1_455 3_656
Cl1 Pb1 Cl2 Cl2 -145.4(4) 3_666 3_656
Cl1 Pb1 Cl2 Cl2 34.6(4) . 3_656
Cl2 Pb1 Cl1 Pb1 -139.8(4) 3_656 1_655
Cl2 Pb1 Cl1 Pb1 18.6(4) 3_666 1_655
Cl2 Pb1 Cl1 Pb1 40.2(4) 1_565 1_655
Cl2 Pb1 Cl1 Pb1 -161.4(4) . 1_655
Cl2 Pb1 Cl1 Cl1 -139.8(4) 3_656 3_766
Cl2 Pb1 Cl1 Cl1 18.6(4) 3_666 3_766
Cl2 Pb1 Cl1 Cl1 -161.4(4) . 3_766
Cl2 Pb1 Cl1 Cl1 40.2(4) 1_565 3_766
Cl2 Pb1 Cl2 Pb1 0.003(1) 3_656 1_545
Cl2 Pb1 Cl2 Pb1 180.003(1) 1_565 1_545
Cl2 Pb1 Cl2 Cl2 180.0 1_565 3_656
Cl3A Pb1 Cl1 Pb1 -63.0(4) 3_666 1_655
Cl3A Pb1 Cl1 Pb1 117.0(4) . 1_655
Cl3A Pb1 Cl1 Cl1 -63.0(4) 3_666 3_766
Cl3A Pb1 Cl1 Cl1 117.0(4) . 3_766
Cl3A Pb1 Cl2 Pb1 -73.1(4) 3_666 1_545
Cl3A Pb1 Cl2 Pb1 106.9(4) . 1_545
Cl3A Pb1 Cl2 Cl2 -73.1(4) 3_666 3_656
Cl3A Pb1 Cl2 Cl2 106.9(4) . 3_656
Cl3B Pb1 Cl1 Pb1 -71.2(4) 3_666 1_655
Cl3B Pb1 Cl1 Pb1 108.8(4) . 1_655
Cl3B Pb1 Cl1 Cl1 -71.2(4) 3_666 3_766
Cl3B Pb1 Cl1 Cl1 108.8(4) . 3_766
Cl3B Pb1 Cl2 Pb1 121.1(4) . 1_545
Cl3B Pb1 Cl2 Pb1 -58.9(4) 3_666 1_545
Cl3B Pb1 Cl2 Cl2 121.1(4) . 3_656
Cl3B Pb1 Cl2 Cl2 -58.9(4) 3_666 3_656
N1 C1 C2 C3 177(2) . .
C1 C2 C3 Br1 66(3) . .
C1 C2 C3 C4 -177.4(19) . .
C2 C3 C4 Br2 61(3) . .
C3 Br1 C3A C2A -58(2) . .
C3 Br1 C3A C4A 64(2) . .
C4 Br2 C4A C3A -60(3) . .
N1A C1A C2A C3A -180(2) . .
C1A C2A C3A Br1 -67(2) . .
C1A C2A C3A C4A 177.2(17) . .
C2A C3A C4A Br2 -65(2) . .
C3A Br1 C3 C2 61(2) . .
C3A Br1 C3 C4 -63(2) . .
C4A Br2 C4 C3 63(3) . .
